data_8104884
loop_
_publ_author_name
'Maritz, Marius'
'Hosten, Eric C.'
'Betz, Richard'

_publ_section_title
;
 Crystal structure of ortho-methoxy benzaldehyde, C8H8O2&#x00A0;-- a
 second polymorph and deposition of 3D coordinates
;
_journal_issue 1
_journal_name_full 'Zeitschrift f\"ur Kristallographie - New Crystal Structures'
_journal_page_first 65
_journal_page_last 67
_journal_paper_doi 10.1515/ncrs-2020-0427
_journal_volume 236
_journal_year 2021
_chemical_formula_moiety 'C8 H8 O2'
_chemical_formula_sum 'C8 H8 O2'
_chemical_formula_weight 136.14
_chemical_name_common <i>ortho</i>-anisaldehyde
_chemical_name_systematic '2-methoyx benzaldehyde'
_space_group_IT_number 96
_space_group_name_Hall 'P 4nw 2abw'
_space_group_name_H-M_alt 'P 43 21 2'
_symmetry_cell_setting tetragonal
_symmetry_Int_Tables_number 96
_symmetry_space_group_name_Hall 'P 4nw 2abw'
_symmetry_space_group_name_H-M 'P 43 21 2'
_atom_sites_solution_hydrogens geom
_atom_sites_solution_primary SHELXS
_atom_sites_solution_secondary difmap
_cell_angle_alpha 90
_cell_angle_beta 90
_cell_angle_gamma 90
_cell_formula_units_Z 16
_cell_length_a 10.9521(5)
_cell_length_b 10.9521(5)
_cell_length_c 23.3014(17)
_cell_measurement_reflns_used 9931
_cell_measurement_temperature 200(2)
_cell_measurement_theta_max 27.97
_cell_measurement_theta_min 2.55
_cell_volume 2795.0(3)
_computing_cell_refinement 'SAINT [1]'
_computing_data_collection 'APEX2 [1]'
_computing_data_reduction 'SAINT [1]'
_computing_molecular_graphics 'ORTEP3 [3], Mercury [4]'
_computing_publication_material 'SHELXL-97 [2], PLATON [5]'
_computing_structure_refinement 'SHELXL-97 [2]'
_computing_structure_solution 'SHELXS-97 [2]'
_diffrn_ambient_temperature 200(2)
_diffrn_measured_fraction_theta_full 0.999
_diffrn_measured_fraction_theta_max 0.998
_diffrn_measurement_device_type 'Bruker APEX-II CCD'
_diffrn_measurement_method '\f and \w scans'
_diffrn_radiation_monochromator graphite
_diffrn_radiation_type MoK\a
_diffrn_radiation_wavelength 0.71073
_diffrn_reflns_av_R_equivalents 0.0153
_diffrn_reflns_av_unetI/netI 0.0102
_diffrn_reflns_Laue_measured_fraction_full 0.999
_diffrn_reflns_Laue_measured_fraction_max 0.998
_diffrn_reflns_limit_h_max 14
_diffrn_reflns_limit_h_min -13
_diffrn_reflns_limit_k_max 14
_diffrn_reflns_limit_k_min -14
_diffrn_reflns_limit_l_max 29
_diffrn_reflns_limit_l_min -30
_diffrn_reflns_number 24885
_diffrn_reflns_point_group_measured_fraction_full 1.000
_diffrn_reflns_point_group_measured_fraction_max 0.998
_diffrn_reflns_theta_full 25.242
_diffrn_reflns_theta_max 28.362
_diffrn_reflns_theta_min 2.055
_exptl_absorpt_coefficient_mu 0.093
_exptl_absorpt_correction_T_max 1.0000
_exptl_absorpt_correction_T_min 0.9048
_exptl_absorpt_correction_type numerical
_exptl_absorpt_process_details
;                                                              
SADABS [6]                                         
;
_exptl_crystal_colour colourless
_exptl_crystal_density_diffrn 1.294
_exptl_crystal_description block
_exptl_crystal_F_000 1152
_exptl_crystal_size_max 0.57
_exptl_crystal_size_mid 0.422
_exptl_crystal_size_min 0.40
_refine_diff_density_max 0.191
_refine_diff_density_min -0.156
_refine_diff_density_rms 0.031
_refine_ls_abs_structure_details
;
 Flack x determined using 1271 quotients [(I+)-(I-)]/[(I+)+(I-)]
 (Parsons, Flack and Wagner, Acta Cryst. B69 (2013) 249-259).
;
_refine_ls_abs_structure_Flack 0.05(13)
_refine_ls_extinction_coef .
_refine_ls_extinction_method none
_refine_ls_goodness_of_fit_ref 1.058
_refine_ls_hydrogen_treatment constr
_refine_ls_matrix_type full
_refine_ls_number_parameters 183
_refine_ls_number_reflns 3507
_refine_ls_number_restraints 0
_refine_ls_restrained_S_all 1.058
_refine_ls_R_factor_all 0.0357
_refine_ls_R_factor_gt 0.0317
_refine_ls_shift/su_max 0.000
_refine_ls_shift/su_mean 0.000
_refine_ls_structure_factor_coef Fsqd
_refine_ls_weighting_details 'w=1/[\s^2^(Fo^2^)+(0.047800P)^2^+0.356200P] where P=(Fo^2^+2Fc^2^)/3'
_refine_ls_weighting_scheme calc
_refine_ls_wR_factor_gt 0.0847
_refine_ls_wR_factor_ref 0.0883
_reflns_Friedel_coverage 0.682
_reflns_Friedel_fraction_full 1.000
_reflns_Friedel_fraction_max 0.999
_reflns_number_gt 3225
_reflns_number_total 3507
_reflns_threshold_expression 'I > 2\s(I)'
_cod_data_source_file suppl_j_ncrs-2020-0427_suppl.cif
_cod_data_source_block g
_cod_depositor_comments
;
The following automatic conversions were performed:

data item '_symmetry_cell_setting' value 'Tetragonal' was changed to
'tetragonal' in accordance with the built-in table derived from the
CIF Core dictionary named 'cif_core.dic' version 2.4.5 last updated
on 2014-11-21.

Automatic conversion script
Id: cif_fix_values 8738 2021-04-28 16:35:53Z antanas 
;
_cod_original_sg_symbol_H-M 'P4(3)2(1)2 '
_cod_database_code 8104884
_shelx_space_group_comment
;
The symmetry employed for this shelxl refinement is uniquely defined
by the following loop, which should always be used as a source of
symmetry information in preference to the above space-group names.
They are only intended as comments.
;

loop_
_symmetry_equiv_pos_as_xyz
'x, y, z'
'-y+1/2, x+1/2, z+3/4'
'-x, -y, z+1/2'
'y+1/2, -x+1/2, z+1/4'
'x+1/2, -y+1/2, -z+1/4'
'y, x, -z'
'-x+1/2, y+1/2, -z+3/4'
'-y, -x, -z+1/2'

loop_
_atom_site_label
_atom_site_type_symbol
_atom_site_fract_x
_atom_site_fract_y
_atom_site_fract_z
_atom_site_U_iso_or_equiv
_atom_site_adp_type
_atom_site_occupancy
_atom_site_site_symmetry_order
_atom_site_calc_flag
_atom_site_refinement_flags_posn
_atom_site_refinement_flags_adp
_atom_site_refinement_flags_occupancy
_atom_site_disorder_assembly
_atom_site_disorder_group
O11 O -0.18858(13) 0.84809(15) 0.24935(6) 0.0591(4) Uani 1 1 d . . . . .
O12 O 0.07412(11) 0.60281(11) 0.26746(5) 0.0396(3) Uani 1 1 d . . . . .
C11 C 0.00298(13) 0.77413(13) 0.21721(6) 0.0303(3) Uani 1 1 d . . . . .
C12 C 0.09220(14) 0.68290(13) 0.22376(6) 0.0308(3) Uani 1 1 d . . . . .
C13 C 0.19099(15) 0.67855(15) 0.18622(7) 0.0371(3) Uani 1 1 d . . . . .
H13 H 0.250426 0.615794 0.189641 0.045 Uiso 1 1 calc R U . . .
C14 C 0.20180(16) 0.76647(17) 0.14390(7) 0.0413(4) Uani 1 1 d . . . . .
H14 H 0.269438 0.763429 0.118416 0.050 Uiso 1 1 calc R U . . .
C15 C 0.11619(16) 0.85904(17) 0.13776(6) 0.0404(4) Uani 1 1 d . . . . .
H15 H 0.125886 0.919855 0.109050 0.048 Uiso 1 1 calc R U . . .
C16 C 0.01678(15) 0.86113(15) 0.17412(6) 0.0354(3) Uani 1 1 d . . . . .
H16 H -0.043286 0.922991 0.169678 0.042 Uiso 1 1 calc R U . . .
C17 C -0.10425(16) 0.77789(17) 0.25512(7) 0.0402(4) Uani 1 1 d . . . . .
H17 H -0.107502 0.721608 0.286101 0.048 Uiso 1 1 calc R U . . .
C18 C 0.16567(18) 0.51204(16) 0.27772(9) 0.0474(4) Uani 1 1 d . . . . .
H18A H 0.172700 0.458926 0.244038 0.071 Uiso 1 1 calc R U . . .
H18B H 0.142702 0.463066 0.311226 0.071 Uiso 1 1 calc R U . . .
H18C H 0.244242 0.552008 0.284929 0.071 Uiso 1 1 calc R U . . .
O21 O -0.09186(12) 0.04521(12) 0.06611(6) 0.0478(3) Uani 1 1 d . . . . .
O22 O 0.00587(12) 0.30392(11) -0.04421(5) 0.0423(3) Uani 1 1 d . . . . .
C21 C 0.02898(13) 0.22007(13) 0.04779(6) 0.0304(3) Uani 1 1 d . . . . .
C22 C 0.06434(14) 0.30776(14) 0.00720(7) 0.0332(3) Uani 1 1 d . . . . .
C23 C 0.15482(17) 0.39240(16) 0.02112(8) 0.0428(4) Uani 1 1 d . . . . .
H23 H 0.181044 0.450882 -0.006357 0.051 Uiso 1 1 calc R U . . .
C24 C 0.20578(18) 0.39016(17) 0.07527(9) 0.0496(4) Uani 1 1 d . . . . .
H24 H 0.266609 0.448542 0.084844 0.060 Uiso 1 1 calc R U . . .
C25 C 0.17071(17) 0.30524(18) 0.11600(8) 0.0454(4) Uani 1 1 d . . . . .
H25 H 0.206862 0.305578 0.153063 0.055 Uiso 1 1 calc R U . . .
C26 C 0.08281(15) 0.22018(15) 0.10225(7) 0.0367(3) Uani 1 1 d . . . . .
H26 H 0.058583 0.161238 0.129908 0.044 Uiso 1 1 calc R U . . .
C27 C -0.06362(15) 0.12742(15) 0.03419(7) 0.0356(3) Uani 1 1 d . . . . .
H27 H -0.103721 0.132464 -0.001889 0.043 Uiso 1 1 calc R U . . .
C28 C 0.0437(2) 0.38778(18) -0.08790(8) 0.0487(4) Uani 1 1 d . . . . .
H28A H 0.030053 0.471621 -0.074689 0.073 Uiso 1 1 calc R U . . .
H28B H -0.003678 0.373165 -0.122897 0.073 Uiso 1 1 calc R U . . .
H28C H 0.130737 0.375916 -0.095993 0.073 Uiso 1 1 calc R U . . .

loop_
_atom_site_aniso_label
_atom_site_aniso_U_11
_atom_site_aniso_U_22
_atom_site_aniso_U_33
_atom_site_aniso_U_23
_atom_site_aniso_U_13
_atom_site_aniso_U_12
O11 0.0464(7) 0.0707(9) 0.0601(8) 0.0149(7) 0.0135(7) 0.0272(7)
O12 0.0395(6) 0.0355(6) 0.0437(6) 0.0081(5) 0.0009(5) 0.0093(5)
C11 0.0304(7) 0.0325(7) 0.0282(6) -0.0022(5) -0.0021(5) 0.0023(6)
C12 0.0327(7) 0.0299(7) 0.0299(7) -0.0037(5) -0.0047(6) 0.0013(6)
C13 0.0320(7) 0.0402(8) 0.0392(7) -0.0084(7) -0.0009(6) 0.0063(6)
C14 0.0364(8) 0.0556(10) 0.0318(7) -0.0062(7) 0.0055(6) -0.0006(7)
C15 0.0451(9) 0.0475(9) 0.0286(7) 0.0049(6) -0.0007(6) -0.0039(7)
C16 0.0372(8) 0.0367(8) 0.0322(7) 0.0016(6) -0.0046(6) 0.0044(6)
C17 0.0371(8) 0.0460(9) 0.0374(7) 0.0055(7) 0.0040(7) 0.0085(7)
C18 0.0474(10) 0.0359(9) 0.0590(10) 0.0078(8) -0.0068(8) 0.0111(7)
O21 0.0485(7) 0.0434(7) 0.0516(7) 0.0091(6) -0.0003(6) -0.0141(6)
O22 0.0517(7) 0.0426(6) 0.0325(5) 0.0052(5) -0.0020(5) -0.0102(5)
C21 0.0303(7) 0.0274(7) 0.0336(7) -0.0027(5) 0.0022(5) 0.0008(5)
C22 0.0336(7) 0.0312(7) 0.0347(7) -0.0015(6) 0.0021(6) 0.0008(6)
C23 0.0420(9) 0.0349(8) 0.0516(9) 0.0032(7) 0.0024(7) -0.0076(7)
C24 0.0434(10) 0.0423(9) 0.0630(11) -0.0069(8) -0.0102(8) -0.0106(8)
C25 0.0459(9) 0.0444(9) 0.0461(9) -0.0069(8) -0.0118(8) -0.0016(7)
C26 0.0396(8) 0.0351(8) 0.0355(7) -0.0006(6) -0.0010(6) 0.0019(6)
C27 0.0359(8) 0.0355(8) 0.0353(7) -0.0014(6) 0.0015(6) -0.0052(6)
C28 0.0627(12) 0.0453(10) 0.0382(8) 0.0085(7) 0.0095(8) -0.0012(9)

loop_
_atom_type_symbol
_atom_type_description
_atom_type_scat_dispersion_real
_atom_type_scat_dispersion_imag
_atom_type_scat_source
C C 0.0033 0.0016 'International Tables Vol C Tables 4.2.6.8 and 6.1.1.4'
H H 0.0000 0.0000 'International Tables Vol C Tables 4.2.6.8 and 6.1.1.4'
O O 0.0106 0.0060 'International Tables Vol C Tables 4.2.6.8 and 6.1.1.4'

loop_
_geom_angle_atom_site_label_1
_geom_angle_atom_site_label_2
_geom_angle_atom_site_label_3
_geom_angle
_geom_angle_site_symmetry_1
_geom_angle_site_symmetry_3
C12 O12 C18 118.13(13) . .
C16 C11 C12 119.28(14) . .
C16 C11 C17 120.05(14) . .
C12 C11 C17 120.66(14) . .
O12 C12 C13 124.20(14) . .
O12 C12 C11 116.04(13) . .
C13 C12 C11 119.76(14) . .
C14 C13 C12 119.38(15) . .
C14 C13 H13 120.3 . .
C12 C13 H13 120.3 . .
C13 C14 C15 121.60(15) . .
C13 C14 H14 119.2 . .
C15 C14 H14 119.2 . .
C16 C15 C14 118.80(15) . .
C16 C15 H15 120.6 . .
C14 C15 H15 120.6 . .
C15 C16 C11 121.14(15) . .
C15 C16 H16 119.4 . .
C11 C16 H16 119.4 . .
O11 C17 C11 124.14(16) . .
O11 C17 H17 117.9 . .
C11 C17 H17 117.9 . .
O12 C18 H18A 109.5 . .
O12 C18 H18B 109.5 . .
H18A C18 H18B 109.5 . .
O12 C18 H18C 109.5 . .
H18A C18 H18C 109.5 . .
H18B C18 H18C 109.5 . .
C22 O22 C28 118.05(13) . .
C26 C21 C22 119.65(14) . .
C26 C21 C27 119.15(14) . .
C22 C21 C27 121.20(14) . .
O22 C22 C23 124.07(15) . .
O22 C22 C21 116.30(13) . .
C23 C22 C21 119.63(15) . .
C24 C23 C22 119.21(16) . .
C24 C23 H23 120.4 . .
C22 C23 H23 120.4 . .
C23 C24 C25 121.81(16) . .
C23 C24 H24 119.1 . .
C25 C24 H24 119.1 . .
C26 C25 C24 119.28(16) . .
C26 C25 H25 120.4 . .
C24 C25 H25 120.4 . .
C25 C26 C21 120.40(16) . .
C25 C26 H26 119.8 . .
C21 C26 H26 119.8 . .
O21 C27 C21 123.96(15) . .
O21 C27 H27 118.0 . .
C21 C27 H27 118.0 . .
O22 C28 H28A 109.5 . .
O22 C28 H28B 109.5 . .
H28A C28 H28B 109.5 . .
O22 C28 H28C 109.5 . .
H28A C28 H28C 109.5 . .
H28B C28 H28C 109.5 . .

loop_
_geom_bond_atom_site_label_1
_geom_bond_atom_site_label_2
_geom_bond_distance
_geom_bond_site_symmetry_2
O11 C17 1.209(2) .
O12 C12 1.3584(18) .
O12 C18 1.432(2) .
C11 C16 1.392(2) .
C11 C12 1.406(2) .
C11 C17 1.470(2) .
C12 C13 1.392(2) .
C13 C14 1.383(2) .
C13 H13 0.9500 .
C14 C15 1.388(3) .
C14 H14 0.9500 .
C15 C16 1.380(2) .
C15 H15 0.9500 .
C16 H16 0.9500 .
C17 H17 0.9500 .
C18 H18A 0.9800 .
C18 H18B 0.9800 .
C18 H18C 0.9800 .
O21 C27 1.208(2) .
O22 C22 1.3589(19) .
O22 C28 1.432(2) .
C21 C26 1.399(2) .
C21 C22 1.402(2) .
C21 C27 1.469(2) .
C22 C23 1.395(2) .
C23 C24 1.380(3) .
C23 H23 0.9500 .
C24 C25 1.383(3) .
C24 H24 0.9500 .
C25 C26 1.377(2) .
C25 H25 0.9500 .
C26 H26 0.9500 .
C27 H27 0.9500 .
C28 H28A 0.9800 .
C28 H28B 0.9800 .
C28 H28C 0.9800 .

loop_
_geom_hbond_atom_site_label_D
_geom_hbond_atom_site_label_H
_geom_hbond_atom_site_label_A
_geom_hbond_distance_DH
_geom_hbond_distance_HA
_geom_hbond_distance_DA
_geom_hbond_angle_DHA
_geom_hbond_site_symmetry_A
C13 H13 O21 0.95 2.47 3.415(2) 172.0 5

loop_
_geom_torsion_atom_site_label_1
_geom_torsion_atom_site_label_2
_geom_torsion_atom_site_label_3
_geom_torsion_atom_site_label_4
_geom_torsion
_geom_torsion_site_symmetry_1
_geom_torsion_site_symmetry_2
_geom_torsion_site_symmetry_3
_geom_torsion_site_symmetry_4
C18 O12 C12 C13 3.6(2) . . . .
C18 O12 C12 C11 -176.85(14) . . . .
C16 C11 C12 O12 178.60(14) . . . .
C17 C11 C12 O12 -1.7(2) . . . .
C16 C11 C12 C13 -1.8(2) . . . .
C17 C11 C12 C13 177.88(15) . . . .
O12 C12 C13 C14 -178.62(15) . . . .
C11 C12 C13 C14 1.8(2) . . . .
C12 C13 C14 C15 -0.2(3) . . . .
C13 C14 C15 C16 -1.5(3) . . . .
C14 C15 C16 C11 1.5(3) . . . .
C12 C11 C16 C15 0.2(2) . . . .
C17 C11 C16 C15 -179.56(16) . . . .
C16 C11 C17 O11 5.3(3) . . . .
C12 C11 C17 O11 -174.46(18) . . . .
C28 O22 C22 C23 3.4(2) . . . .
C28 O22 C22 C21 -176.79(15) . . . .
C26 C21 C22 O22 -178.36(14) . . . .
C27 C21 C22 O22 1.8(2) . . . .
C26 C21 C22 C23 1.5(2) . . . .
C27 C21 C22 C23 -178.36(15) . . . .
O22 C22 C23 C24 178.17(17) . . . .
C21 C22 C23 C24 -1.6(3) . . . .
C22 C23 C24 C25 0.8(3) . . . .
C23 C24 C25 C26 0.2(3) . . . .
C24 C25 C26 C21 -0.4(3) . . . .
C22 C21 C26 C25 -0.5(2) . . . .
C27 C21 C26 C25 179.38(16) . . . .
C26 C21 C27 O21 -4.7(3) . . . .
C22 C21 C27 O21 175.10(16) . . . .
